data_2240990
loop_
_publ_author_name
'Awasabisah, Dennis'
'Powell, Douglas R.'
'Richter-Addo, George B.'

_publ_section_title
;
 Crystal structure of
 <i>N</i>-(2-{[2,6-bis(2,2,2-trifluoroacetamido)phenyl]disulfanyl}-3-(2,2,2-trifluoroacetamido)phenyl)-2,2,2-trifluoroacetamide
;
_journal_issue 9
_journal_name_full 'Acta Crystallographica Section E'
_journal_page_first o639
_journal_page_last o640
_journal_paper_doi 10.1107/S2056989015014231
_journal_volume 71
_journal_year 2015
_chemical_formula_iupac 'C20 H10 F12 N4 O4 S2'
_chemical_formula_moiety 'C20 H10 F12 N4 O4 S2'
_chemical_formula_sum 'C20 H10 F12 N4 O4 S2'
_chemical_formula_weight 662.44
_chemical_name_systematic
<i>N</i>-(2-{[2,6-Bis(2,2,2-trifluoroacetamido)phenyl]disulfanyl}-3-(2,2,2-trifluoroacetamido)phenyl)-2,2,2-trifluoroacetamide
_space_group_crystal_system monoclinic
_space_group_IT_number 14
_space_group_name_Hall '-P 2yn'
_space_group_name_H-M_alt 'P 1 21/n 1'
_symmetry_space_group_name_Hall '-P 2yn'
_symmetry_space_group_name_H-M 'P 1 21/n 1'
_atom_sites_solution_hydrogens mixed
_audit_creation_method SHELXL-2014/7
_cell_angle_alpha 90
_cell_angle_beta 96.0042(9)
_cell_angle_gamma 90
_cell_formula_units_Z 8
_cell_length_a 19.0538(10)
_cell_length_b 13.1466(7)
_cell_length_c 19.9610(10)
_cell_measurement_reflns_used 7979
_cell_measurement_temperature 100(2)
_cell_measurement_theta_max 28.18
_cell_measurement_theta_min 2.57
_cell_volume 4972.7(4)
_computing_cell_refinement
;
SAINT (Bruker, 2007)
;
_computing_data_collection
;
SMART (Bruker, 2007)
;
_computing_data_reduction
;
SAINT (Bruker, 2007)
;
_computing_molecular_graphics
;
SHELXL2002 (Sheldrick, 2015)
;
_computing_publication_material
;
SHELXL2014 (Sheldrick, 2015)
;
_computing_structure_refinement
;
SHELXL2014 (Sheldrick, 2015)
;
_computing_structure_solution
;
SHELXS (Sheldrick, 2008)
;
_diffrn_ambient_temperature 100(2)
_diffrn_measured_fraction_theta_full 1.000
_diffrn_measured_fraction_theta_max 0.999
_diffrn_measurement_device_type 'Bruker APEX CCD '
_diffrn_measurement_method '\f and \w scans'
_diffrn_radiation_type MoK\a
_diffrn_radiation_wavelength 0.71073
_diffrn_reflns_av_R_equivalents 0.0332
_diffrn_reflns_limit_h_max 25
_diffrn_reflns_limit_h_min -25
_diffrn_reflns_limit_k_max 17
_diffrn_reflns_limit_k_min -17
_diffrn_reflns_limit_l_max 26
_diffrn_reflns_limit_l_min -26
_diffrn_reflns_number 91119
_diffrn_reflns_theta_full 25.242
_diffrn_reflns_theta_max 28.313
_diffrn_reflns_theta_min 1.406
_exptl_absorpt_coefficient_mu 0.342
_exptl_absorpt_correction_T_max 0.954
_exptl_absorpt_correction_T_min 0.808
_exptl_absorpt_correction_type multi-scan
_exptl_absorpt_process_details
;
(SADABS; Bruker, 2002)
;
_exptl_crystal_colour black
_exptl_crystal_density_diffrn 1.770
_exptl_crystal_description prism
_exptl_crystal_F_000 2640
_exptl_crystal_size_max 0.65
_exptl_crystal_size_mid 0.25
_exptl_crystal_size_min 0.14
_refine_diff_density_max 1.374
_refine_diff_density_min -1.087
_refine_ls_extinction_method none
_refine_ls_goodness_of_fit_ref 1.000
_refine_ls_hydrogen_treatment mixed
_refine_ls_matrix_type full
_refine_ls_number_parameters 865
_refine_ls_number_reflns 12375
_refine_ls_number_restraints 393
_refine_ls_restrained_S_all 1.397
_refine_ls_R_factor_all 0.0554
_refine_ls_R_factor_gt 0.0469
_refine_ls_shift/su_max 0.012
_refine_ls_shift/su_mean 0.000
_refine_ls_structure_factor_coef Fsqd
_refine_ls_weighting_details 'w=1/[\s^2^(Fo^2^)+(0.0760P)^2^+6.0000P] where P=(Fo^2^+2Fc^2^)/3'
_refine_ls_weighting_scheme calc
_refine_ls_wR_factor_gt 0.1254
_refine_ls_wR_factor_ref 0.1351
_reflns_number_gt 10553
_reflns_number_total 12375
_reflns_threshold_expression 'I > 2\s(I)'
_cod_data_source_file hb7457sup1.cif
_cod_data_source_block I
_cod_database_code 2240990
_shelx_space_group_comment
;
The symmetry employed for this shelxl refinement is uniquely defined
by the following loop, which should always be used as a source of
symmetry information in preference to the above space-group names.
They are only intended as comments.
;
_shelx_estimated_absorpt_t_min 0.808
_shelx_estimated_absorpt_t_max 0.954

loop_
_space_group_symop_operation_xyz
'x, y, z'
'-x+1/2, y+1/2, -z+1/2'
'-x, -y, -z'
'x-1/2, -y-1/2, z-1/2'

loop_
_atom_site_type_symbol
_atom_site_label
_atom_site_fract_x
_atom_site_fract_y
_atom_site_fract_z
_atom_site_U_iso_or_equiv
_atom_site_adp_type
_atom_site_calc_flag
_atom_site_occupancy
_atom_site_disorder_assembly
_atom_site_disorder_group
S S1A 0.19690(2) 0.84332(4) 0.20932(2) 0.02061(10) Uani d 1 . .
S S2A 0.20039(2) 0.68776(4) 0.23136(2) 0.02119(10) Uani d 1 . .
F F1A 0.23377(7) 0.89398(14) 0.02002(7) 0.0434(4) Uani d 1 . .
F F2A 0.30695(9) 1.01596(12) 0.00909(7) 0.0431(4) Uani d 1 . .
F F3A 0.34531(7) 0.86410(11) 0.03116(7) 0.0357(3) Uani d 1 . .
F F4A 0.0781(2) 0.8272(5) 0.36999(16) 0.0461(11) Uani d 0.538(10) A 1
F F5A 0.0872(3) 0.8762(5) 0.4716(3) 0.0753(15) Uani d 0.538(10) A 1
F F6A 0.1246(3) 0.7287(3) 0.4482(4) 0.0715(16) Uani d 0.538(10) A 1
F F4A' 0.0882(3) 0.7822(7) 0.3719(2) 0.0701(17) Uani d 0.462(10) A 2
F F5A' 0.1213(3) 0.7535(4) 0.4753(3) 0.0546(14) Uani d 0.462(10) A 2
F F6A' 0.0761(3) 0.8950(3) 0.4463(4) 0.0617(14) Uani d 0.462(10) A 2
F F7A 0.42433(8) 0.74860(13) 0.45323(7) 0.0437(4) Uani d 1 . .
F F8A 0.39524(10) 0.59029(12) 0.45287(8) 0.0501(4) Uani d 1 . .
F F9A 0.31648(7) 0.70381(10) 0.42694(6) 0.0302(3) Uani d 1 . .
F F10A 0.1024(3) 0.6932(5) -0.07119(14) 0.0464(13) Uani d 0.509(7) B 1
F F11A 0.0700(2) 0.6129(5) 0.0155(3) 0.0885(17) Uani d 0.509(7) B 1
F F12A 0.09429(19) 0.7685(3) 0.0215(2) 0.0633(13) Uani d 0.509(7) B 1
F F10C 0.1026(3) 0.7185(5) -0.06545(18) 0.0508(14) Uani d 0.491(7) B 2
F F11C 0.0893(2) 0.5786(3) -0.0144(2) 0.0672(13) Uani d 0.491(7) B 2
F F12C 0.0773(2) 0.7136(6) 0.0395(2) 0.0849(16) Uani d 0.491(7) B 2
O O1A 0.25566(9) 1.02169(12) 0.13452(8) 0.0315(3) Uani d 1 . .
O O2A 0.22941(8) 0.89280(12) 0.47115(7) 0.0281(3) Uani d 1 . .
O O3A 0.45890(9) 0.68634(17) 0.33375(9) 0.0423(4) Uani d 1 . .
O O4A 0.23430(10) 0.64932(16) -0.02549(8) 0.0431(4) Uani d 1 . .
N N1A 0.33815(9) 0.89887(13) 0.16183(8) 0.0227(3) Uani d 1 . .
H H1AN 0.3731(14) 0.862(2) 0.1483(13) 0.027 Uiso d 1 . .
N N2A 0.20760(9) 0.87028(14) 0.35637(9) 0.0234(3) Uani d 1 . .
H H2AN 0.1753(15) 0.854(2) 0.3262(14) 0.028 Uiso d 1 . .
N N3A 0.34280(9) 0.64515(13) 0.30362(8) 0.0226(3) Uani d 1 . .
H H3AN 0.3053(15) 0.633(2) 0.3209(13) 0.027 Uiso d 1 . .
N N4A 0.20769(10) 0.66134(15) 0.08449(9) 0.0276(4) Uani d 1 . .
H H4AN 0.1734(16) 0.673(2) 0.1056(15) 0.033 Uiso d 1 . .
C C1A 0.27294(10) 0.88575(14) 0.26082(9) 0.0199(3) Uani d 1 . .
C C2A 0.33560(10) 0.90799(15) 0.23293(10) 0.0216(4) Uani d 1 . .
C C3A 0.39579(11) 0.93739(16) 0.27373(11) 0.0269(4) Uani d 1 . .
H H3A 0.4382 0.9522 0.2545 0.032 Uiso calc 1 . .
C C4A 0.39344(11) 0.94497(17) 0.34279(11) 0.0281(4) Uani d 1 . .
H H4A 0.4348 0.9640 0.3706 0.034 Uiso calc 1 . .
C C5A 0.33191(11) 0.92536(15) 0.37207(10) 0.0247(4) Uani d 1 . .
H H5A 0.3309 0.9318 0.4194 0.030 Uiso calc 1 . .
C C6A 0.27135(10) 0.89603(14) 0.33090(10) 0.0207(4) Uani d 1 . .
C C7A 0.29602(10) 0.95652(16) 0.11896(10) 0.0241(4) Uani d 1 . .
C C8A 0.29648(11) 0.93193(18) 0.04348(11) 0.0285(4) Uani d 1 . .
C C9A 0.19261(11) 0.86697(15) 0.42072(10) 0.0244(4) Uani d 1 . .
C C10A 0.11892(12) 0.82341(16) 0.42756(9) 0.0365(5) Uani d 1 . .
C C11A 0.27654(10) 0.65281(14) 0.19298(10) 0.0206(4) Uani d 1 . .
C C12A 0.34090(10) 0.63600(14) 0.23269(10) 0.0207(4) Uani d 1 . .
C C13A 0.40107(11) 0.61034(16) 0.20217(10) 0.0248(4) Uani d 1 . .
H H13A 0.4444 0.5968 0.2287 0.030 Uiso calc 1 . .
C C14A 0.39672(12) 0.60491(16) 0.13246(11) 0.0279(4) Uani d 1 . .
H H14A 0.4381 0.5891 0.1118 0.033 Uiso calc 1 . .
C C15A 0.33420(12) 0.62171(16) 0.09191(11) 0.0277(4) Uani d 1 . .
H H15A 0.3328 0.6177 0.0443 0.033 Uiso calc 1 . .
C C16A 0.27341(11) 0.64465(15) 0.12229(10) 0.0232(4) Uani d 1 . .
C C17A 0.39951(11) 0.67082(16) 0.34650(10) 0.0250(4) Uani d 1 . .
C C18A 0.38331(12) 0.67836(17) 0.42094(11) 0.0288(4) Uani d 1 . .
C C19A 0.19369(13) 0.66172(19) 0.01649(11) 0.0354(5) Uani d 1 . .
C C20A 0.11558(16) 0.6769(2) -0.00550(10) 0.0597(8) Uani d 1 . .
S S1B 0.76647(2) 0.76045(4) 0.08659(2) 0.01966(10) Uani d 1 . .
S S2B 0.76118(2) 0.85065(3) 0.17168(2) 0.01906(10) Uani d 1 . .
F F1B 0.57541(7) 0.59534(12) 0.09799(9) 0.0438(4) Uani d 1 . .
F F2B 0.57993(9) 0.44061(15) 0.06322(10) 0.0607(5) Uani d 1 . .
F F3B 0.55214(8) 0.47312(16) 0.16212(10) 0.0610(5) Uani d 1 . .
F F4B 0.94973(17) 0.9556(3) 0.0933(2) 0.0350(8) Uani d 0.658(7) C 1
F F5B 0.9957(2) 0.9478(2) 0.19691(12) 0.0541(9) Uani d 0.658(7) C 1
F F6B 1.06209(11) 0.9342(2) 0.1184(2) 0.0579(10) Uani d 0.658(7) C 1
F F4B' 0.9405(3) 0.9559(5) 0.1081(4) 0.0391(18) Uani d 0.342(7) C 2
F F5B' 1.0320(4) 0.9589(4) 0.1824(3) 0.0731(18) Uani d 0.342(7) C 2
F F6B' 1.0413(4) 0.9165(4) 0.0809(4) 0.0782(18) Uani d 0.342(7) C 2
F F7B 0.95251(7) 0.75811(11) 0.28940(7) 0.0338(3) Uani d 1 . .
F F8B 0.94940(8) 0.70254(12) 0.39064(7) 0.0394(3) Uani d 1 . .
F F9B 0.98062(7) 0.60249(12) 0.31369(8) 0.0405(3) Uani d 1 . .
F F10B 0.57446(7) 0.96551(14) 0.05725(8) 0.0468(4) Uani d 1 . .
F F11B 0.46691(7) 0.97928(10) 0.07994(7) 0.0337(3) Uani d 1 . .
F F12B 0.49804(7) 0.85087(12) 0.02331(7) 0.0392(3) Uani d 1 . .
O O1B 0.68797(8) 0.43192(12) 0.18963(8) 0.0310(3) Uani d 1 . .
O O2B 1.03946(8) 0.74409(13) 0.16381(10) 0.0368(4) Uani d 1 . .
O O3B 0.84306(9) 0.55663(12) 0.32275(10) 0.0395(4) Uani d 1 . .
O O4B 0.48416(8) 0.81527(13) 0.16359(8) 0.0315(3) Uani d 1 . .
N N1B 0.71462(9) 0.55321(14) 0.11416(9) 0.0241(3) Uani d 1 . .
H H1BN 0.6955(14) 0.587(2) 0.0841(14) 0.029 Uiso d 1 . .
N N2B 0.92272(9) 0.76337(13) 0.12265(9) 0.0233(3) Uani d 1 . .
H H2BN 0.8947(15) 0.808(2) 0.1056(13) 0.028 Uiso d 1 . .
N N3B 0.81672(9) 0.71875(14) 0.28596(9) 0.0236(3) Uani d 1 . .
H H3BN 0.8331(15) 0.772(2) 0.2790(13) 0.028 Uiso d 1 . .
N N4B 0.60340(9) 0.84012(13) 0.15931(9) 0.0225(3) Uani d 1 . .
H H4BN 0.6307(14) 0.880(2) 0.1408(13) 0.027 Uiso d 1 . .
C C1B 0.81979(10) 0.65657(14) 0.11839(9) 0.0196(3) Uani d 1 . .
C C2B 0.78839(10) 0.56231(15) 0.12953(9) 0.0205(4) Uani d 1 . .
C C3B 0.82932(11) 0.47958(15) 0.15394(10) 0.0244(4) Uani d 1 . .
H H3B 0.8080 0.4158 0.1612 0.029 Uiso calc 1 . .
C C4B 0.90147(11) 0.49212(16) 0.16734(11) 0.0278(4) Uani d 1 . .
H H4B 0.9295 0.4360 0.1840 0.033 Uiso calc 1 . .
C C5B 0.93418(11) 0.58450(16) 0.15708(11) 0.0263(4) Uani d 1 . .
H H5B 0.9838 0.5914 0.1669 0.032 Uiso calc 1 . .
C C6B 0.89356(10) 0.66657(15) 0.13236(10) 0.0216(4) Uani d 1 . .
C C7B 0.67175(11) 0.49148(15) 0.14464(10) 0.0230(4) Uani d 1 . .
C C8B 0.59362(12) 0.49961(18) 0.11635(13) 0.0336(5) Uani d 1 . .
C C9B 0.98979(10) 0.79415(16) 0.14079(10) 0.0258(4) Uani d 1 . .
C C10B 0.99935(9) 0.90797(19) 0.13293(11) 0.0434(6) Uani d 1 . .
C C11B 0.70913(10) 0.77559(14) 0.22181(10) 0.0202(3) Uani d 1 . .
C C12B 0.74232(10) 0.71432(15) 0.27340(10) 0.0220(4) Uani d 1 . .
C C13B 0.70246(12) 0.65474(16) 0.31323(11) 0.0279(4) Uani d 1 . .
H H13B 0.7249 0.6118 0.3473 0.033 Uiso calc 1 . .
C C14B 0.62966(12) 0.65928(17) 0.30223(11) 0.0293(4) Uani d 1 . .
H H14B 0.6024 0.6191 0.3295 0.035 Uiso calc 1 . .
C C15B 0.59506(11) 0.72048(16) 0.25274(10) 0.0254(4) Uani d 1 . .
H H15B 0.5450 0.7229 0.2466 0.030 Uiso calc 1 . .
C C16B 0.63503(10) 0.77851(14) 0.21210(10) 0.0209(4) Uani d 1 . .
C C17B 0.85908(11) 0.64340(16) 0.31062(10) 0.0255(4) Uani d 1 . .
C C18B 0.93663(12) 0.67737(17) 0.32606(11) 0.0287(4) Uani d 1 . .
C C19B 0.53419(10) 0.85090(15) 0.13889(10) 0.0225(4) Uani d 1 . .
C C20B 0.51895(11) 0.91349(18) 0.07366(10) 0.0273(4) Uani d 1 . .

loop_
_atom_site_aniso_label
_atom_site_aniso_U_11
_atom_site_aniso_U_22
_atom_site_aniso_U_33
_atom_site_aniso_U_12
_atom_site_aniso_U_13
_atom_site_aniso_U_23
S1A 0.0177(2) 0.0242(2) 0.0198(2) 0.00157(16) 0.00127(16) -0.00039(16)
S2A 0.0180(2) 0.0237(2) 0.0220(2) -0.00232(17) 0.00287(16) -0.00006(17)
F1A 0.0276(7) 0.0669(10) 0.0350(7) -0.0050(7) -0.0001(6) -0.0083(7)
F2A 0.0544(9) 0.0457(8) 0.0314(7) 0.0047(7) 0.0155(6) 0.0133(6)
F3A 0.0334(7) 0.0455(8) 0.0289(7) 0.0092(6) 0.0060(5) -0.0061(6)
F4A 0.0219(14) 0.077(3) 0.0389(16) -0.0043(16) 0.0008(11) 0.0146(15)
F5A 0.059(2) 0.121(3) 0.053(3) -0.016(2) 0.038(2) -0.023(2)
F6A 0.055(2) 0.068(2) 0.088(3) -0.0292(19) -0.010(2) 0.033(2)
F4A' 0.039(2) 0.130(4) 0.042(2) -0.039(3) 0.0065(17) -0.018(2)
F5A' 0.0361(19) 0.066(3) 0.059(3) -0.0242(19) -0.0043(19) 0.023(2)
F6A' 0.040(2) 0.082(3) 0.068(3) 0.0201(19) 0.034(2) 0.032(2)
F7A 0.0360(8) 0.0631(10) 0.0304(7) -0.0060(7) -0.0045(6) -0.0148(7)
F8A 0.0771(12) 0.0432(8) 0.0305(7) 0.0261(8) 0.0079(7) 0.0101(6)
F9A 0.0316(7) 0.0339(7) 0.0260(6) 0.0009(5) 0.0081(5) -0.0031(5)
F10A 0.062(2) 0.047(3) 0.0267(17) 0.0325(18) -0.0101(15) -0.0094(14)
F11A 0.046(2) 0.140(4) 0.075(3) -0.026(2) -0.013(2) 0.050(3)
F12A 0.0270(17) 0.126(3) 0.038(2) 0.0045(19) 0.0092(14) -0.022(2)
F10C 0.063(3) 0.054(3) 0.0327(19) 0.024(2) -0.0083(17) -0.0093(17)
F11C 0.035(2) 0.129(3) 0.036(2) -0.027(2) -0.0018(15) 0.019(2)
F12C 0.038(2) 0.180(4) 0.036(2) 0.019(3) 0.0059(15) -0.018(3)
O1A 0.0343(8) 0.0299(8) 0.0311(8) 0.0105(6) 0.0074(6) 0.0030(6)
O2A 0.0347(8) 0.0295(7) 0.0200(7) -0.0013(6) 0.0024(6) -0.0015(6)
O3A 0.0231(8) 0.0704(13) 0.0340(9) -0.0090(8) 0.0051(7) -0.0121(8)
O4A 0.0459(10) 0.0608(12) 0.0224(8) -0.0016(9) 0.0026(7) -0.0057(8)
N1A 0.0203(8) 0.0262(8) 0.0224(8) 0.0025(6) 0.0057(6) 0.0005(6)
N2A 0.0193(8) 0.0322(9) 0.0189(8) -0.0009(7) 0.0025(6) -0.0024(6)
N3A 0.0197(8) 0.0282(8) 0.0202(8) -0.0007(6) 0.0039(6) 0.0012(6)
N4A 0.0281(9) 0.0331(9) 0.0211(8) -0.0005(7) 0.0009(7) -0.0019(7)
C1A 0.0186(8) 0.0195(8) 0.0216(9) 0.0013(7) 0.0011(7) -0.0006(7)
C2A 0.0217(9) 0.0206(8) 0.0229(9) 0.0012(7) 0.0047(7) 0.0014(7)
C3A 0.0206(9) 0.0299(10) 0.0303(10) -0.0044(8) 0.0032(8) 0.0019(8)
C4A 0.0244(10) 0.0294(10) 0.0295(10) -0.0065(8) -0.0026(8) 0.0001(8)
C5A 0.0270(10) 0.0229(9) 0.0239(9) -0.0024(7) 0.0009(7) -0.0012(7)
C6A 0.0200(8) 0.0195(8) 0.0229(9) 0.0013(7) 0.0032(7) 0.0002(7)
C7A 0.0218(9) 0.0258(9) 0.0254(9) 0.0000(7) 0.0061(7) 0.0022(7)
C8A 0.0238(10) 0.0366(11) 0.0256(10) 0.0020(8) 0.0053(8) 0.0024(8)
C9A 0.0251(9) 0.0268(9) 0.0219(9) 0.0027(8) 0.0050(7) -0.0005(7)
C10A 0.0268(11) 0.0573(14) 0.0261(10) -0.0036(10) 0.0061(8) 0.0018(10)
C11A 0.0204(9) 0.0192(8) 0.0226(9) -0.0012(7) 0.0047(7) -0.0001(7)
C12A 0.0216(9) 0.0194(8) 0.0216(9) -0.0018(7) 0.0045(7) 0.0002(7)
C13A 0.0225(9) 0.0254(9) 0.0269(10) 0.0018(7) 0.0048(7) -0.0004(8)
C14A 0.0277(10) 0.0277(10) 0.0299(10) 0.0014(8) 0.0106(8) -0.0025(8)
C15A 0.0342(11) 0.0273(10) 0.0226(9) 0.0002(8) 0.0074(8) -0.0028(8)
C16A 0.0268(10) 0.0200(9) 0.0225(9) -0.0023(7) 0.0009(7) -0.0020(7)
C17A 0.0225(9) 0.0294(10) 0.0230(9) 0.0024(8) 0.0015(7) -0.0011(8)
C18A 0.0306(11) 0.0309(10) 0.0244(10) 0.0058(8) -0.0001(8) -0.0005(8)
C19A 0.0388(13) 0.0433(13) 0.0231(10) -0.0036(10) -0.0019(9) -0.0022(9)
C20A 0.0391(14) 0.112(3) 0.0264(12) -0.0073(16) -0.0034(10) -0.0018(14)
S1B 0.0197(2) 0.0210(2) 0.0182(2) 0.00084(16) 0.00150(16) 0.00107(16)
S2B 0.0181(2) 0.0179(2) 0.0214(2) -0.00131(16) 0.00369(16) -0.00046(16)
F1B 0.0259(7) 0.0403(8) 0.0630(10) 0.0011(6) -0.0056(6) 0.0145(7)
F2B 0.0470(10) 0.0589(11) 0.0699(12) -0.0105(8) -0.0240(9) -0.0159(9)
F3B 0.0246(7) 0.0814(13) 0.0776(13) -0.0024(8) 0.0084(7) 0.0411(10)
F4B 0.0316(13) 0.0272(13) 0.0443(17) -0.0061(10) -0.0050(13) 0.0079(11)
F5B 0.070(2) 0.0371(13) 0.0536(15) -0.0191(14) -0.0006(13) -0.0121(11)
F6B 0.0247(12) 0.0452(15) 0.101(3) -0.0127(10) -0.0059(13) 0.0268(16)
F4B' 0.037(3) 0.031(3) 0.050(3) -0.001(2) 0.008(2) -0.002(2)
F5B' 0.053(3) 0.038(2) 0.118(4) -0.013(2) -0.037(3) -0.012(3)
F6B' 0.047(3) 0.061(3) 0.130(4) -0.016(2) 0.022(3) 0.027(3)
F7B 0.0260(6) 0.0369(7) 0.0373(7) -0.0034(5) -0.0021(5) 0.0104(6)
F8B 0.0378(8) 0.0522(9) 0.0262(7) -0.0071(6) -0.0062(6) 0.0001(6)
F9B 0.0301(7) 0.0411(8) 0.0490(8) 0.0125(6) -0.0025(6) 0.0035(6)
F10B 0.0280(7) 0.0736(11) 0.0374(8) -0.0135(7) -0.0031(6) 0.0275(7)
F11B 0.0342(7) 0.0328(7) 0.0328(7) 0.0054(5) -0.0027(5) 0.0034(5)
F12B 0.0325(7) 0.0570(9) 0.0267(7) 0.0070(6) -0.0026(5) -0.0121(6)
O1B 0.0273(7) 0.0326(8) 0.0331(8) -0.0003(6) 0.0036(6) 0.0113(6)
O2B 0.0211(7) 0.0346(8) 0.0536(11) -0.0019(6) -0.0017(7) 0.0048(7)
O3B 0.0365(9) 0.0232(7) 0.0579(11) 0.0013(7) 0.0001(8) 0.0053(7)
O4B 0.0203(7) 0.0356(8) 0.0397(9) 0.0018(6) 0.0084(6) 0.0103(7)
N1B 0.0204(8) 0.0258(8) 0.0251(8) -0.0017(6) -0.0029(6) 0.0059(7)
N2B 0.0191(8) 0.0209(8) 0.0298(9) -0.0005(6) 0.0020(6) -0.0013(6)
N3B 0.0229(8) 0.0220(8) 0.0254(8) -0.0011(7) 0.0007(6) 0.0030(6)
N4B 0.0185(7) 0.0263(8) 0.0230(8) -0.0038(6) 0.0032(6) 0.0035(6)
C1B 0.0189(8) 0.0208(8) 0.0189(8) 0.0023(7) 0.0013(7) -0.0005(6)
C2B 0.0201(9) 0.0227(9) 0.0187(8) 0.0000(7) 0.0013(7) -0.0005(7)
C3B 0.0243(9) 0.0207(9) 0.0278(10) 0.0012(7) 0.0009(8) 0.0008(7)
C4B 0.0251(10) 0.0232(9) 0.0346(11) 0.0049(8) 0.0009(8) 0.0005(8)
C5B 0.0200(9) 0.0259(10) 0.0328(10) 0.0029(7) 0.0013(8) -0.0038(8)
C6B 0.0208(9) 0.0221(9) 0.0223(9) -0.0004(7) 0.0032(7) -0.0027(7)
C7B 0.0233(9) 0.0213(9) 0.0242(9) -0.0017(7) 0.0013(7) -0.0011(7)
C8B 0.0247(10) 0.0338(11) 0.0412(12) -0.0069(9) -0.0017(9) 0.0102(9)
C9B 0.0209(9) 0.0278(10) 0.0287(10) -0.0023(8) 0.0030(7) -0.0029(8)
C10B 0.0256(11) 0.0307(11) 0.0716(17) -0.0067(9) -0.0053(11) 0.0020(11)
C11B 0.0208(9) 0.0187(8) 0.0216(9) -0.0025(7) 0.0043(7) -0.0017(7)
C12B 0.0224(9) 0.0213(9) 0.0223(9) -0.0009(7) 0.0024(7) -0.0018(7)
C13B 0.0310(11) 0.0278(10) 0.0251(10) -0.0004(8) 0.0039(8) 0.0059(8)
C14B 0.0297(11) 0.0310(10) 0.0285(10) -0.0056(8) 0.0091(8) 0.0057(8)
C15B 0.0228(9) 0.0277(10) 0.0264(10) -0.0037(8) 0.0058(7) -0.0006(8)
C16B 0.0214(9) 0.0207(8) 0.0208(9) -0.0012(7) 0.0029(7) -0.0018(7)
C17B 0.0269(10) 0.0242(9) 0.0249(9) 0.0012(8) 0.0000(8) -0.0016(7)
C18B 0.0283(10) 0.0293(10) 0.0273(10) 0.0023(8) -0.0033(8) 0.0039(8)
C19B 0.0209(9) 0.0223(9) 0.0244(9) 0.0003(7) 0.0024(7) -0.0023(7)
C20B 0.0197(9) 0.0377(11) 0.0244(10) -0.0023(8) 0.0011(7) 0.0009(8)

loop_
_atom_type_symbol
_atom_type_description
_atom_type_scat_dispersion_real
_atom_type_scat_dispersion_imag
_atom_type_scat_source
C C 0.0033 0.0016 'International Tables Vol C Tables 4.2.6.8 and 6.1.1.4'
H H 0.0000 0.0000 'International Tables Vol C Tables 4.2.6.8 and 6.1.1.4'
N N 0.0061 0.0033 'International Tables Vol C Tables 4.2.6.8 and 6.1.1.4'
O O 0.0106 0.0060 'International Tables Vol C Tables 4.2.6.8 and 6.1.1.4'
F F 0.0171 0.0103 'International Tables Vol C Tables 4.2.6.8 and 6.1.1.4'
S S 0.1246 0.1234 'International Tables Vol C Tables 4.2.6.8 and 6.1.1.4'

loop_
_geom_angle_atom_site_label_1
_geom_angle_atom_site_label_2
_geom_angle_atom_site_label_3
_geom_angle
C1A S1A S2A 100.33(6)
C11A S2A S1A 99.91(6)
C7A N1A C2A 120.29(17)
C7A N1A H1AN 122.0(17)
C2A N1A H1AN 116.9(17)
C9A N2A C6A 129.10(18)
C9A N2A H2AN 117.4(18)
C6A N2A H2AN 113.5(18)
C17A N3A C12A 126.14(17)
C17A N3A H3AN 116.5(18)
C12A N3A H3AN 117.3(18)
C19A N4A C16A 127.4(2)
C19A N4A H4AN 115(2)
C16A N4A H4AN 117(2)
C2A C1A C6A 118.86(17)
C2A C1A S1A 120.89(15)
C6A C1A S1A 120.25(14)
C3A C2A C1A 120.71(18)
C3A C2A N1A 119.54(18)
C1A C2A N1A 119.74(17)
C4A C3A C2A 119.44(19)
C4A C3A H3A 120.3
C2A C3A H3A 120.3
C3A C4A C5A 121.44(19)
C3A C4A H4A 119.3
C5A C4A H4A 119.3
C4A C5A C6A 119.01(19)
C4A C5A H5A 120.5
C6A C5A H5A 120.5
C5A C6A N2A 122.99(18)
C5A C6A C1A 120.50(18)
N2A C6A C1A 116.43(17)
O1A C7A N1A 125.97(19)
O1A C7A C8A 117.83(19)
N1A C7A C8A 116.09(18)
F2A C8A F3A 108.47(17)
F2A C8A F1A 107.90(18)
F3A C8A F1A 107.61(19)
F2A C8A C7A 110.34(19)
F3A C8A C7A 113.38(17)
F1A C8A C7A 108.97(17)
O2A C9A N2A 128.4(2)
O2A C9A C10A 119.01(17)
N2A C9A C10A 112.60(17)
F6A C10A F5A 108.6(3)
F6A C10A F4A 109.3(3)
F5A C10A F4A 107.0(3)
F4A' C10A F5A' 107.5(3)
F4A' C10A F6A' 107.3(3)
F5A' C10A F6A' 105.5(3)
F6A C10A C9A 109.6(3)
F5A C10A C9A 110.5(3)
F4A' C10A C9A 114.1(3)
F4A C10A C9A 111.7(2)
F5A' C10A C9A 111.1(3)
F6A' C10A C9A 110.9(3)
C12A C11A C16A 119.68(17)
C12A C11A S2A 120.17(15)
C16A C11A S2A 120.13(15)
C13A C12A C11A 119.99(18)
C13A C12A N3A 121.37(18)
C11A C12A N3A 118.64(17)
C14A C13A C12A 119.02(19)
C14A C13A H13A 120.5
C12A C13A H13A 120.5
C15A C14A C13A 122.35(19)
C15A C14A H14A 118.8
C13A C14A H14A 118.8
C14A C15A C16A 118.84(19)
C14A C15A H15A 120.6
C16A C15A H15A 120.6
C15A C16A N4A 122.16(18)
C15A C16A C11A 120.08(19)
N4A C16A C11A 117.76(18)
O3A C17A N3A 128.1(2)
O3A C17A C18A 118.51(19)
N3A C17A C18A 113.40(18)
F8A C18A F7A 108.03(19)
F8A C18A F9A 106.99(19)
F7A C18A F9A 107.46(18)
F8A C18A C17A 111.23(18)
F7A C18A C17A 110.01(18)
F9A C18A C17A 112.91(17)
O4A C19A N4A 128.3(2)
O4A C19A C20A 119.7(2)
N4A C19A C20A 111.95(19)
F12C C20A F10C 114.0(4)
F11A C20A F10A 110.9(3)
F12C C20A F11C 102.2(3)
F10C C20A F11C 103.8(3)
F11A C20A F12A 101.7(3)
F10A C20A F12A 102.1(3)
F12C C20A C19A 116.7(3)
F11A C20A C19A 119.0(3)
F10C C20A C19A 113.8(3)
F10A C20A C19A 112.6(3)
F11C C20A C19A 104.0(2)
F12A C20A C19A 108.5(2)
C1B S1B S2B 102.74(6)
C11B S2B S1B 102.73(6)
C7B N1B C2B 126.31(18)
C7B N1B H1BN 115.0(19)
C2B N1B H1BN 118.6(19)
C9B N2B C6B 127.43(18)
C9B N2B H2BN 116.1(19)
C6B N2B H2BN 116.4(19)
C17B N3B C12B 126.10(18)
C17B N3B H3BN 119(2)
C12B N3B H3BN 114(2)
C19B N4B C16B 127.87(17)
C19B N4B H4BN 115.3(18)
C16B N4B H4BN 116.4(18)
C2B C1B C6B 118.91(17)
C2B C1B S1B 119.82(14)
C6B C1B S1B 121.27(15)
C3B C2B C1B 120.75(18)
C3B C2B N1B 121.12(18)
C1B C2B N1B 118.12(17)
C4B C3B C2B 118.84(19)
C4B C3B H3B 120.6
C2B C3B H3B 120.6
C3B C4B C5B 121.86(19)
C3B C4B H4B 119.1
C5B C4B H4B 119.1
C6B C5B C4B 119.32(19)
C6B C5B H5B 120.3
C4B C5B H5B 120.3
C5B C6B N2B 122.50(18)
C5B C6B C1B 120.33(18)
N2B C6B C1B 117.12(17)
O1B C7B N1B 127.53(19)
O1B C7B C8B 118.70(18)
N1B C7B C8B 113.76(18)
F3B C8B F2B 108.7(2)
F3B C8B F1B 106.3(2)
F2B C8B F1B 107.9(2)
F3B C8B C7B 110.79(19)
F2B C8B C7B 110.9(2)
F1B C8B C7B 112.12(18)
O2B C9B N2B 128.4(2)
O2B C9B C10B 118.72(18)
N2B C9B C10B 112.80(17)
F6B C10B F4B 110.8(3)
F5B' C10B F4B' 110.9(4)
F5B' C10B F6B' 105.2(3)
F4B' C10B F6B' 102.2(4)
F6B C10B F5B 103.9(2)
F4B C10B F5B 105.7(3)
F5B' C10B C9B 118.9(3)
F6B C10B C9B 114.0(2)
F4B C10B C9B 116.2(2)
F4B' C10B C9B 113.5(3)
F6B' C10B C9B 104.1(3)
F5B C10B C9B 104.97(19)
C12B C11B C16B 119.05(17)
C12B C11B S2B 119.72(15)
C16B C11B S2B 121.21(15)
C13B C12B C11B 120.62(19)
C13B C12B N3B 121.13(18)
C11B C12B N3B 118.17(17)
C14B C13B C12B 118.80(19)
C14B C13B H13B 120.6
C12B C13B H13B 120.6
C13B C14B C15B 122.18(19)
C13B C14B H14B 118.9
C15B C14B H14B 118.9
C14B C15B C16B 118.92(19)
C14B C15B H15B 120.5
C16B C15B H15B 120.5
C15B C16B C11B 120.40(18)
C15B C16B N4B 122.04(18)
C11B C16B N4B 117.54(17)
O3B C17B N3B 128.0(2)
O3B C17B C18B 119.23(19)
N3B C17B C18B 112.78(18)
F8B C18B F9B 108.00(17)
F8B C18B F7B 107.65(18)
F9B C18B F7B 107.53(18)
F8B C18B C17B 109.90(18)
F9B C18B C17B 110.90(18)
F7B C18B C17B 112.69(17)
O4B C19B N4B 128.55(19)
O4B C19B C20B 117.57(18)
N4B C19B C20B 113.82(17)
F12B C20B F10B 108.42(18)
F12B C20B F11B 107.86(17)
F10B C20B F11B 107.97(19)
F12B C20B C19B 108.87(18)
F10B C20B C19B 113.46(17)
F11B C20B C19B 110.10(17)

loop_
_geom_bond_atom_site_label_1
_geom_bond_atom_site_label_2
_geom_bond_distance
S1A C1A 1.7763(19)
S1A S2A 2.0914(7)
S2A C11A 1.7707(19)
F1A C8A 1.334(3)
F2A C8A 1.327(3)
F3A C8A 1.330(3)
F4A C10A 1.320(3)
F5A C10A 1.315(3)
F6A C10A 1.312(3)
F4A' C10A 1.318(3)
F5A' C10A 1.321(3)
F6A' C10A 1.325(3)
F7A C18A 1.332(3)
F8A C18A 1.330(3)
F9A C18A 1.334(3)
F10A C20A 1.326(3)
F11A C20A 1.309(3)
F12A C20A 1.396(3)
F10C C20A 1.315(3)
F11C C20A 1.390(3)
F12C C20A 1.307(3)
O1A C7A 1.213(3)
O2A C9A 1.214(3)
O3A C17A 1.203(3)
O4A C19A 1.210(3)
N1A C7A 1.345(3)
N1A C2A 1.430(2)
N1A H1AN 0.89(3)
N2A C9A 1.345(2)
N2A C6A 1.406(2)
N2A H2AN 0.84(3)
N3A C17A 1.349(3)
N3A C12A 1.418(2)
N3A H3AN 0.84(3)
N4A C19A 1.356(3)
N4A C16A 1.410(3)
N4A H4AN 0.83(3)
C1A C2A 1.400(3)
C1A C6A 1.409(3)
C2A C3A 1.390(3)
C3A C4A 1.387(3)
C3A H3A 0.9500
C4A C5A 1.388(3)
C4A H4A 0.9500
C5A C6A 1.399(3)
C5A H5A 0.9500
C7A C8A 1.542(3)
C9A C10A 1.536(3)
C11A C12A 1.406(3)
C11A C16A 1.410(3)
C12A C13A 1.395(3)
C13A C14A 1.387(3)
C13A H13A 0.9500
C14A C15A 1.386(3)
C14A H14A 0.9500
C15A C16A 1.395(3)
C15A H15A 0.9500
C17A C18A 1.552(3)
C19A C20A 1.520(4)
S1B C1B 1.7791(19)
S1B S2B 2.0827(6)
S2B C11B 1.7794(19)
F1B C8B 1.346(3)
F2B C8B 1.318(3)
F3B C8B 1.316(3)
F4B C10B 1.325(3)
F5B C10B 1.388(2)
F6B C10B 1.306(2)
F4B' C10B 1.336(3)
F5B' C10B 1.297(3)
F6B' C10B 1.380(3)
F7B C18B 1.342(3)
F8B C18B 1.328(3)
F9B C18B 1.333(3)
F10B C20B 1.329(2)
F11B C20B 1.332(3)
F12B C20B 1.328(3)
O1B C7B 1.207(3)
O2B C9B 1.204(3)
O3B C17B 1.212(3)
O4B C19B 1.212(2)
N1B C7B 1.342(3)
N1B C2B 1.412(2)
N1B H1BN 0.80(3)
N2B C9B 1.353(3)
N2B C6B 1.410(3)
N2B H2BN 0.84(3)
N3B C17B 1.339(3)
N3B C12B 1.415(3)
N3B H3BN 0.79(3)
N4B C19B 1.346(3)
N4B C16B 1.413(3)
N4B H4BN 0.85(3)
C1B C2B 1.404(3)
C1B C6B 1.410(3)
C2B C3B 1.396(3)
C3B C4B 1.383(3)
C3B H3B 0.9500
C4B C5B 1.390(3)
C4B H4B 0.9500
C5B C6B 1.388(3)
C5B H5B 0.9500
C7B C8B 1.540(3)
C9B C10B 1.517(3)
C11B C12B 1.405(3)
C11B C16B 1.406(3)
C12B C13B 1.396(3)
C13B C14B 1.383(3)
C13B H13B 0.9500
C14B C15B 1.386(3)
C14B H14B 0.9500
C15B C16B 1.396(3)
C15B H15B 0.9500
C17B C18B 1.543(3)
C19B C20B 1.542(3)

loop_
_geom_hbond_atom_site_label_D
_geom_hbond_atom_site_label_H
_geom_hbond_atom_site_label_A
_geom_hbond_site_symmetry_A
_geom_hbond_distance_DH
_geom_hbond_distance_HA
_geom_hbond_distance_DA
_geom_hbond_angle_DHA
N1A H1AN O4B . 0.89(3) 2.19(3) 2.988(2) 149(2)
N2A H2AN S1A . 0.84(3) 2.42(3) 2.9425(18) 121(2)
N2A H2AN S2A . 0.84(3) 2.96(3) 3.4543(18) 120(2)
N2A H2AN F4A . 0.84(3) 2.16(3) 2.574(4) 110(2)
N2A H2AN F4A' . 0.84(3) 2.19(3) 2.600(5) 110(2)
N3A H3AN O1A 2_545 0.84(3) 2.12(3) 2.857(2) 146(2)
N4A H4AN S2A . 0.83(3) 2.52(3) 2.9697(19) 116(2)
N4A H4AN F12C . 0.83(3) 2.21(3) 2.643(4) 113(2)
C5A H5A O2A . 0.95 2.34 2.952(3) 121.5
C13A H13A F5B' 2_645 0.95 2.54 3.207(4) 127.1
C15A H15A O4A . 0.95 2.25 2.883(3) 122.9
N1B H1BN O2A 4_675 0.80(3) 2.42(3) 2.983(2) 128(2)
N2B H2BN S1B . 0.84(3) 2.51(3) 2.9892(18) 117(2)
N2B H2BN F4B . 0.84(3) 2.23(3) 2.657(4) 112(2)
N2B H2BN F4B' . 0.84(3) 2.13(3) 2.574(7) 113(2)
N3B H3BN O1B 2_655 0.79(3) 2.24(3) 2.848(2) 135(3)
N4B H4BN S2B . 0.85(3) 2.53(3) 2.9936(17) 116(2)
N4B H4BN F10B . 0.85(3) 2.20(3) 2.634(2) 112(2)
N4B H4BN O3B 2_655 0.85(3) 2.47(3) 3.032(2) 125(2)
C5B H5B O2B . 0.95 2.27 2.896(3) 122.4
C15B H15B O3A . 0.95 2.56 3.229(3) 127.8
C15B H15B O4B . 0.95 2.27 2.898(3) 122.8

loop_
_geom_torsion_atom_site_label_1
_geom_torsion_atom_site_label_2
_geom_torsion_atom_site_label_3
_geom_torsion_atom_site_label_4
_geom_torsion
S2A S1A C1A C2A 102.74(15)
S2A S1A C1A C6A -76.26(15)
C6A C1A C2A C3A 1.5(3)
S1A C1A C2A C3A -177.49(16)
C6A C1A C2A N1A -179.48(17)
S1A C1A C2A N1A 1.5(3)
C7A N1A C2A C3A -119.4(2)
C7A N1A C2A C1A 61.6(3)
C1A C2A C3A C4A -0.2(3)
N1A C2A C3A C4A -179.21(19)
C2A C3A C4A C5A -1.0(3)
C3A C4A C5A C6A 0.9(3)
C4A C5A C6A N2A 177.10(19)
C4A C5A C6A C1A 0.5(3)
C9A N2A C6A C5A -1.1(3)
C9A N2A C6A C1A 175.62(19)
C2A C1A C6A C5A -1.7(3)
S1A C1A C6A C5A 177.34(15)
C2A C1A C6A N2A -178.48(17)
S1A C1A C6A N2A 0.5(2)
C2A N1A C7A O1A 3.0(3)
C2A N1A C7A C8A -172.99(17)
O1A C7A C8A F2A 54.3(3)
N1A C7A C8A F2A -129.3(2)
O1A C7A C8A F3A 176.16(19)
N1A C7A C8A F3A -7.5(3)
O1A C7A C8A F1A -64.0(3)
N1A C7A C8A F1A 112.4(2)
C6A N2A C9A O2A 6.0(4)
C6A N2A C9A C10A -173.50(19)
O2A C9A C10A F6A -77.4(4)
N2A C9A C10A F6A 102.1(4)
O2A C9A C10A F5A 42.3(5)
N2A C9A C10A F5A -138.2(4)
O2A C9A C10A F4A' -169.2(5)
N2A C9A C10A F4A' 10.3(5)
O2A C9A C10A F4A 161.2(3)
N2A C9A C10A F4A -19.2(4)
O2A C9A C10A F5A' -47.4(4)
N2A C9A C10A F5A' 132.1(4)
O2A C9A C10A F6A' 69.5(4)
N2A C9A C10A F6A' -110.9(4)
S1A S2A C11A C12A 103.05(15)
S1A S2A C11A C16A -75.07(16)
C16A C11A C12A C13A -0.7(3)
S2A C11A C12A C13A -178.81(15)
C16A C11A C12A N3A 179.69(17)
S2A C11A C12A N3A 1.6(2)
C17A N3A C12A C13A 27.8(3)
C17A N3A C12A C11A -152.5(2)
C11A C12A C13A C14A 2.0(3)
N3A C12A C13A C14A -178.39(19)
C12A C13A C14A C15A -1.6(3)
C13A C14A C15A C16A -0.2(3)
C14A C15A C16A N4A -179.12(19)
C14A C15A C16A C11A 1.5(3)
C19A N4A C16A C15A -2.5(3)
C19A N4A C16A C11A 176.9(2)
C12A C11A C16A C15A -1.1(3)
S2A C11A C16A C15A 177.03(16)
C12A C11A C16A N4A 179.51(18)
S2A C11A C16A N4A -2.4(3)
C12A N3A C17A O3A -3.4(4)
C12A N3A C17A C18A 177.69(18)
O3A C17A C18A F8A -87.1(3)
N3A C17A C18A F8A 91.9(2)
O3A C17A C18A F7A 32.5(3)
N3A C17A C18A F7A -148.47(19)
O3A C17A C18A F9A 152.6(2)
N3A C17A C18A F9A -28.4(3)
C16A N4A C19A O4A -1.1(4)
C16A N4A C19A C20A 176.9(2)
O4A C19A C20A F12C -164.1(4)
N4A C19A C20A F12C 17.7(5)
O4A C19A C20A F11A 120.7(5)
N4A C19A C20A F11A -57.5(4)
O4A C19A C20A F10C -28.2(4)
N4A C19A C20A F10C 153.6(4)
O4A C19A C20A F10A -11.6(5)
N4A C19A C20A F10A 170.2(4)
O4A C19A C20A F11C 84.1(3)
N4A C19A C20A F11C -94.1(3)
O4A C19A C20A F12A -123.9(3)
N4A C19A C20A F12A 57.9(3)
S2B S1B C1B C2B 104.09(15)
S2B S1B C1B C6B -76.37(16)
C6B C1B C2B C3B -0.1(3)
S1B C1B C2B C3B 179.48(15)
C6B C1B C2B N1B -178.92(17)
S1B C1B C2B N1B 0.6(2)
C7B N1B C2B C3B 31.0(3)
C7B N1B C2B C1B -150.1(2)
C1B C2B C3B C4B 0.3(3)
N1B C2B C3B C4B 179.12(19)
C2B C3B C4B C5B -0.1(3)
C3B C4B C5B C6B -0.3(3)
C4B C5B C6B N2B 177.99(19)
C4B C5B C6B C1B 0.6(3)
C9B N2B C6B C5B -6.8(3)
C9B N2B C6B C1B 170.72(19)
C2B C1B C6B C5B -0.4(3)
S1B C1B C6B C5B -179.92(15)
C2B C1B C6B N2B -177.92(17)
S1B C1B C6B N2B 2.5(2)
C2B N1B C7B O1B -1.1(4)
C2B N1B C7B C8B 179.78(19)
O1B C7B C8B F3B 26.6(3)
N1B C7B C8B F3B -154.2(2)
O1B C7B C8B F2B -94.2(3)
N1B C7B C8B F2B 85.0(2)
O1B C7B C8B F1B 145.1(2)
N1B C7B C8B F1B -35.7(3)
C6B N2B C9B O2B 6.5(4)
C6B N2B C9B C10B -170.46(18)
O2B C9B C10B F5B' -45.7(5)
N2B C9B C10B F5B' 131.6(5)
O2B C9B C10B F6B 33.6(3)
N2B C9B C10B F6B -149.1(3)
O2B C9B C10B F4B 164.3(3)
N2B C9B C10B F4B -18.5(4)
O2B C9B C10B F4B' -178.9(4)
N2B C9B C10B F4B' -1.6(5)
O2B C9B C10B F6B' 70.8(4)
N2B C9B C10B F6B' -111.9(4)
O2B C9B C10B F5B -79.4(3)
N2B C9B C10B F5B 97.9(3)
S1B S2B C11B C12B 97.17(15)
S1B S2B C11B C16B -84.67(16)
C16B C11B C12B C13B 1.9(3)
S2B C11B C12B C13B -179.90(16)
C16B C11B C12B N3B -174.94(17)
S2B C11B C12B N3B 3.3(2)
C17B N3B C12B C13B 32.1(3)
C17B N3B C12B C11B -151.1(2)
C11B C12B C13B C14B -1.8(3)
N3B C12B C13B C14B 174.96(19)
C12B C13B C14B C15B 0.4(3)
C13B C14B C15B C16B 0.8(3)
C14B C15B C16B C11B -0.7(3)
C14B C15B C16B N4B 177.97(19)
C12B C11B C16B C15B -0.7(3)
S2B C11B C16B C15B -178.83(15)
C12B C11B C16B N4B -179.36(17)
S2B C11B C16B N4B 2.5(2)
C19B N4B C16B C15B -2.0(3)
C19B N4B C16B C11B 176.69(19)
C12B N3B C17B O3B 5.0(4)
C12B N3B C17B C18B -173.19(18)
O3B C17B C18B F8B -82.9(3)
N3B C17B C18B F8B 95.5(2)
O3B C17B C18B F9B 36.4(3)
N3B C17B C18B F9B -145.18(18)
O3B C17B C18B F7B 157.0(2)
N3B C17B C18B F7B -24.6(3)
C16B N4B C19B O4B 4.9(4)
C16B N4B C19B C20B -172.29(18)
O4B C19B C20B F12B -71.4(2)
N4B C19B C20B F12B 106.10(19)
O4B C19B C20B F10B 167.8(2)
N4B C19B C20B F10B -14.7(3)
O4B C19B C20B F11B 46.7(3)
N4B C19B C20B F11B -135.85(18)

_cod_database_fobs_code 2240990
